data_9011224
loop_
_publ_author_name
'Hill, R. J.'

_publ_section_title
;
 The structure of loseyite
 Note: AnisoU's from ICSD
;
_journal_name_full 'Acta Crystallographica, Section B'
_journal_page_first 1323
_journal_page_last 1328
_journal_paper_doi 10.1107/S0567740881005840
_journal_volume 37
_journal_year 1981
_chemical_compound_source 'Franklin, New Jersey'
_chemical_formula_sum 'C2 H10 Mg0.773 Mn3.684 O16 Zn2.543'
_chemical_name_mineral Loseyite
_space_group_IT_number 15
_symmetry_space_group_name_Hall '-A 2ya'
_symmetry_space_group_name_H-M 'A 1 2/a 1'
_cell_angle_alpha 90
_cell_angle_beta 95.48
_cell_angle_gamma 90
_cell_formula_units_Z 4
_cell_length_a 16.408
_cell_length_b 5.540
_cell_length_c 15.150
_cell_volume 1370.846
_database_code_amcsd 0009744
_exptl_crystal_density_diffrn 3.283
_cod_original_formula_sum 'Mn3.684 Mg.773 Zn2.543 C2 O16 H10'
_cod_database_code 9011224

loop_
_space_group_symop_operation_xyz
x,y,z
x,1/2+y,1/2+z
1/2+x,-y,z
1/2+x,1/2-y,1/2+z
1/2-x,y,-z
1/2-x,1/2+y,1/2-z
-x,-y,-z
-x,1/2-y,1/2-z

loop_
_atom_site_aniso_label
_atom_site_aniso_U_11
_atom_site_aniso_U_22
_atom_site_aniso_U_33
_atom_site_aniso_U_12
_atom_site_aniso_U_13
_atom_site_aniso_U_23
Mn1 0.01760 0.03430 0.02400 0.00160 0.00160 0.00410
Mg1_1 0.01760 0.03430 0.02400 0.00160 0.00160 0.00410
Mn2 0.01540 0.03480 0.02080 -0.00370 0.00130 0.00210
Mg2_1 0.01540 0.03480 0.02080 -0.00370 0.00130 0.00210
Zn1 0.01930 0.03450 0.01520 0.00180 -0.00110 0.00170
Mg1_2 0.01930 0.03450 0.01520 0.00180 -0.00110 0.00170
Zn2 0.01610 0.03830 0.01320 0.00000 0.00100 0.00000
Mg2_2 0.01610 0.03830 0.01320 0.00000 0.00100 0.00000
C 0.02260 0.02200 0.02520 -0.01560 -0.00140 -0.00490
O1 0.03030 0.04750 0.02830 -0.02200 -0.00170 -0.00430
O2 0.02690 0.04100 0.01570 -0.01020 -0.01000 -0.01320
O3 0.01880 0.03640 0.01630 -0.00430 -0.00340 0.00640
O4 0.02430 0.02690 0.01310 -0.00520 -0.00070 0.00650
O5 0.01920 0.06030 0.02950 0.00330 0.00360 0.02020
O6 0.02900 0.04020 0.03030 0.01540 0.00410 -0.01550
O7 0.02780 0.03860 0.01960 -0.00700 -0.00090 -0.01050
O8 0.01430 0.02420 0.02730 -0.00570 0.00040 -0.00430

loop_
_atom_site_label
_atom_site_fract_x
_atom_site_fract_y
_atom_site_fract_z
_atom_site_occupancy
_atom_site_U_iso_or_equiv
Mn1 0.40984 0.25250 0.28147 0.90700 0.02533
Mg1_1 0.40984 0.25250 0.28147 0.09300 0.02533
Mn2 0.18432 0.25940 0.19606 0.93500 0.02368
Mg2_1 0.18432 0.25940 0.19606 0.06500 0.02368
Zn1 0.03923 0.24620 0.36370 0.93700 0.02318
Mg1_2 0.03923 0.24620 0.36370 0.06300 0.02318
Zn2 0.25000 0.28160 0.00000 0.66900 0.02254
Mg2_2 0.25000 0.28160 0.00000 0.33100 0.02254
C 0.37230 0.41330 0.47580 1.00000 0.02406
O1 0.07620 0.25470 0.49410 1.00000 0.03546
O2 0.47330 0.08970 0.17520 1.00000 0.02913
O3 0.11820 0.08060 0.29600 1.00000 0.02406
O4 0.06540 0.43400 0.14130 1.00000 0.02153
O5 0.24470 0.46490 0.10220 1.00000 0.03673
O6 0.34360 0.07080 0.03020 1.00000 0.03293
O7 0.34960 0.43340 0.39320 1.00000 0.02913
O8 0.30090 0.07320 0.22350 1.00000 0.02153
H26 0.44000 0.16000 0.12600 1.00000 0.05066
H35 0.16400 0.06000 0.34200 1.00000 0.05066
H41 0.07000 0.47200 0.07800 1.00000 0.05066
H57 0.28500 0.11200 0.41000 1.00000 0.05066
H86 0.31300 0.04800 0.16200 1.00000 0.05066

loop_
_cod_changelog_entry_id
_cod_changelog_entry_author
_cod_changelog_entry_date
_cod_changelog_entry_text
1
;cod-tools version 3.10.1
Id: cif_fix_AMCSD_atom_labels 10224 2024-08-07 11:09:31Z saulius
;
2024-08-07T19:40:02+03:00
;Changed the following '_atom_site_label' values:
the first duplicated label 'Mg1'  converted to 'Mg1_1'
duplicated label 'Mg1' at index 5 converted to 'Mg1_2'
the first duplicated label 'Mg2'  converted to 'Mg2_1'
duplicated label 'Mg2' at index 7 converted to 'Mg2_2'
;

loop_
_cod_related_entry_id
_cod_related_entry_database
_cod_related_entry_code
1 AMCSD 0009744
